data_7234084
loop_
_publ_author_name
'Toshiki Higashino'
'Shohei Kumeta'
'Sumika Tamura'
'Yoshio Ando'
'Ken Ohmori'
'Keisuke Suzuki'
'Takehiko Mori'

_publ_section_title
;
 Ambipolar transistor properties of 2,2'-binaphthosemiquinones
;
_journal_name_full 'Journal of Materials Chemistry C'
_journal_page_first 1588
_journal_page_last 1594
_journal_paper_doi 10.1039/C4TC02467B
_journal_volume 3
_journal_year 2015
_chemical_formula_moiety 'C26 H24 O4'
_chemical_formula_sum 'C26 H24 O4'
_chemical_formula_weight 400.47
_chemical_name_common BNQ-iPr
_space_group_IT_number 15
_space_group_name_Hall '-C 2yc'
_space_group_name_H-M_alt 'C 1 2/c 1'
_symmetry_cell_setting monoclinic
_symmetry_Int_Tables_number 15
_symmetry_space_group_name_Hall '-C 2yc'
_symmetry_space_group_name_H-M 'C 1 2/c 1'
_atom_sites_solution_hydrogens geom
_atom_sites_solution_primary direct
_atom_sites_solution_secondary difmap
_cell_angle_alpha 90.0000
_cell_angle_beta 118.4371(13)
_cell_angle_gamma 90.0000
_cell_formula_units_Z 4
_cell_length_a 29.3578(7)
_cell_length_b 4.30530(12)
_cell_length_c 18.6433(5)
_cell_measurement_reflns_used 7026
_cell_measurement_temperature 293
_cell_measurement_theta_max 68.20
_cell_measurement_theta_min 3.19
_cell_volume 2072.08(10)
_computing_cell_refinement 'RAPID AUTO'
_computing_data_collection 'RAPID AUTO (Rigaku, ????)'
_computing_data_reduction 'RAPID AUTO'
_computing_molecular_graphics 'CrystalStructure 4.0'
_computing_publication_material 'CrystalStructure 4.0 (Rigaku, 2010)'
_computing_structure_refinement 'SHELXL97 (Sheldrick, 2008)'
_computing_structure_solution 'Il Milione (Burla, et al., 2007)'
_diffrn_ambient_temperature 293
_diffrn_detector_area_resol_mean 10.000
_diffrn_measured_fraction_theta_full 0.985
_diffrn_measured_fraction_theta_max 0.985
_diffrn_measurement_device_type 'Rigaku R-AXIS RAPID'
_diffrn_measurement_method \w
_diffrn_radiation_type 'Cu K\a'
_diffrn_radiation_wavelength 1.54187
_diffrn_reflns_av_R_equivalents 0.0357
_diffrn_reflns_limit_h_max 34
_diffrn_reflns_limit_h_min -34
_diffrn_reflns_limit_k_max 4
_diffrn_reflns_limit_k_min -5
_diffrn_reflns_limit_l_max 22
_diffrn_reflns_limit_l_min -22
_diffrn_reflns_number 10867
_diffrn_reflns_theta_full 68.20
_diffrn_reflns_theta_max 68.20
_diffrn_standards_interval_count .
_diffrn_standards_number 0
_exptl_absorpt_coefficient_mu 0.690
_exptl_absorpt_correction_T_max 0.969
_exptl_absorpt_correction_T_min 0.800
_exptl_absorpt_correction_type multi-scan
_exptl_absorpt_process_details 'ABSCOR (Rigaku, 1995)'
_exptl_crystal_colour black
_exptl_crystal_density_diffrn 1.284
_exptl_crystal_density_method 'not measured'
_exptl_crystal_description needle
_exptl_crystal_F_000 848.00
_exptl_crystal_size_max 0.333
_exptl_crystal_size_mid 0.073
_exptl_crystal_size_min 0.046
_refine_diff_density_max 0.170
_refine_diff_density_min -0.150
_refine_ls_extinction_method none
_refine_ls_goodness_of_fit_ref 1.024
_refine_ls_hydrogen_treatment constr
_refine_ls_number_parameters 136
_refine_ls_number_reflns 1866
_refine_ls_number_restraints 0
_refine_ls_R_factor_gt 0.0413
_refine_ls_shift/su_max 0.000
_refine_ls_structure_factor_coef Fsqd
_refine_ls_weighting_details 'w = 1/[\s^2^(Fo^2^)+(0.0100P)^2^+2.0000P] where P=(Fo^2^+2Fc^2^)/3'
_refine_ls_weighting_scheme calc
_refine_ls_wR_factor_ref 0.0904
_reflns_number_gt 1126
_reflns_number_total 1866
_reflns_threshold_expression F^2^>2.0\s(F^2^)
_cod_data_source_file 1000003.cif
_cod_data_source_block PCOD1000003
_cod_database_code 7234084

loop_
_symmetry_equiv_pos_site_id
_symmetry_equiv_pos_as_xyz
1 +X,+Y,+Z
2 -X,+Y,1/2-Z
3 -X,-Y,-Z
4 +X,-Y,1/2+Z
5 1/2+X,1/2+Y,+Z
6 1/2-X,1/2+Y,1/2-Z
7 1/2-X,1/2-Y,-Z
8 1/2+X,1/2-Y,1/2+Z

loop_
_atom_site_label
_atom_site_type_symbol
_atom_site_fract_x
_atom_site_fract_y
_atom_site_fract_z
_atom_site_U_iso_or_equiv
_atom_site_adp_type
_atom_site_occupancy
_atom_site_symmetry_multiplicity
_atom_site_calc_flag
_atom_site_refinement_flags
_atom_site_disorder_assembly
_atom_site_disorder_group
O1 O 0.28026(5) 0.9837(5) 0.40156(10) 0.0983(7) Uani 1.0 8 d . . .
O2 O 0.09230(5) 1.0646(4) 0.39111(8) 0.0658(5) Uani 1.0 8 d . . .
C1 C 0.23922(7) 0.9944(6) 0.40388(12) 0.0592(6) Uani 1.0 8 d . . .
C2 C 0.19584(7) 1.1727(5) 0.33952(11) 0.0528(6) Uani 1.0 8 d . . .
C3 C 0.20302(8) 1.3186(6) 0.27892(12) 0.0625(6) Uani 1.0 8 d . . .
C4 C 0.16374(8) 1.4839(6) 0.21766(13) 0.0684(7) Uani 1.0 8 d . . .
C5 C 0.11622(8) 1.5090(6) 0.21617(13) 0.0697(7) Uani 1.0 8 d . . .
C6 C 0.10801(8) 1.3662(6) 0.27520(12) 0.0623(6) Uani 1.0 8 d . . .
C7 C 0.14761(7) 1.1969(5) 0.33727(11) 0.0516(6) Uani 1.0 8 d . . .
C8 C 0.14122(7) 1.0347(5) 0.40044(12) 0.0533(6) Uani 1.0 8 d . . .
C9 C 0.17978(7) 0.8727(5) 0.46062(12) 0.0559(6) Uani 1.0 8 d . . .
C10 C 0.23043(6) 0.8367(5) 0.46823(11) 0.0514(6) Uani 1.0 8 d . . .
C11 C 0.07749(7) 0.8787(6) 0.44102(13) 0.0656(7) Uani 1.0 8 d . . .
C12 C 0.09387(9) 1.0305(7) 0.52239(14) 0.0868(8) Uani 1.0 8 d . . .
C13 C 0.01929(8) 0.8427(8) 0.39183(16) 0.1018(10) Uani 1.0 8 d . . .
H3 H 0.2349 1.3039 0.2800 0.0750 Uiso 1.0 8 calc R . .
H4 H 0.1690 1.5785 0.1773 0.0820 Uiso 1.0 8 calc R . .
H5 H 0.0897 1.6230 0.1751 0.0836 Uiso 1.0 8 calc R . .
H6 H 0.0760 1.3829 0.2736 0.0747 Uiso 1.0 8 calc R . .
H9 H 0.1731 0.7785 0.4996 0.0670 Uiso 1.0 8 calc R . .
H11 H 0.0938 0.6738 0.4496 0.0787 Uiso 1.0 8 calc R . .
H12A H 0.0751 1.2213 0.5145 0.1041 Uiso 1.0 8 calc R . .
H12B H 0.1303 1.0734 0.5482 0.1041 Uiso 1.0 8 calc R . .
H12C H 0.0866 0.8939 0.5563 0.1041 Uiso 1.0 8 calc R . .
H13A H 0.0072 0.7086 0.4204 0.1222 Uiso 1.0 8 calc R . .
H13B H 0.0106 0.7541 0.3396 0.1222 Uiso 1.0 8 calc R . .
H13C H 0.0031 1.0425 0.3843 0.1222 Uiso 1.0 8 calc R . .

loop_
_atom_site_aniso_label
_atom_site_aniso_U_11
_atom_site_aniso_U_22
_atom_site_aniso_U_33
_atom_site_aniso_U_12
_atom_site_aniso_U_13
_atom_site_aniso_U_23
O1 0.0553(9) 0.1565(19) 0.0965(12) 0.0317(11) 0.0470(9) 0.0511(13)
O2 0.0427(8) 0.0872(12) 0.0706(10) 0.0093(8) 0.0294(7) 0.0116(9)
C1 0.0444(11) 0.0739(17) 0.0588(13) 0.0032(11) 0.0242(10) 0.0028(12)
C2 0.0459(11) 0.0606(15) 0.0485(11) 0.0007(10) 0.0198(10) -0.0046(11)
C3 0.0527(12) 0.0765(17) 0.0586(13) 0.0027(12) 0.0268(11) 0.0023(13)
C4 0.0613(14) 0.0862(19) 0.0577(13) 0.0063(13) 0.0285(12) 0.0086(13)
C5 0.0573(13) 0.0867(19) 0.0570(13) 0.0121(13) 0.0208(11) 0.0094(13)
C6 0.0489(12) 0.0787(17) 0.0547(13) 0.0060(12) 0.0210(10) 0.0009(13)
C7 0.0447(11) 0.0595(14) 0.0471(11) -0.0006(10) 0.0189(9) -0.0077(11)
C8 0.0399(10) 0.0646(15) 0.0548(12) 0.0015(10) 0.0221(10) -0.0045(11)
C9 0.0428(11) 0.0684(16) 0.0555(12) 0.0038(11) 0.0227(10) 0.0011(12)
C10 0.0424(11) 0.0603(15) 0.0500(12) -0.0001(10) 0.0209(9) -0.0035(11)
C11 0.0498(12) 0.0736(17) 0.0776(15) 0.0007(12) 0.0338(12) 0.0099(14)
C12 0.0869(18) 0.100(3) 0.0849(18) 0.0100(16) 0.0505(15) 0.0111(17)
C13 0.0506(14) 0.130(3) 0.122(3) -0.0048(16) 0.0384(15) 0.016(2)

loop_
_atom_type_symbol
_atom_type_description
_atom_type_scat_dispersion_real
_atom_type_scat_dispersion_imag
_atom_type_scat_source
C C 0.0181 0.0091
;
International Tables for Crystallography
(1992, Vol. C, Tables 4.2.6.8 and 6.1.1.4)
;
H H 0.0000 0.0000
;
International Tables for Crystallography
(1992, Vol. C, Table 6.1.1.4)
;
O O 0.0492 0.0322
;
International Tables for Crystallography
(1992, Vol. C, Tables 4.2.6.8 and 6.1.1.4)
;

loop_
_geom_angle_atom_site_label_1
_geom_angle_atom_site_label_2
_geom_angle_atom_site_label_3
_geom_angle
_geom_angle_publ_flag
_geom_angle_site_symmetry_1
_geom_angle_site_symmetry_2
_geom_angle_site_symmetry_3
C8 O2 C11 119.11(16) yes . . .
O1 C1 C2 118.1(3) yes . . .
O1 C1 C10 123.75(17) yes . . .
C2 C1 C10 118.17(19) yes . . .
C1 C2 C3 119.1(2) yes . . .
C1 C2 C7 122.0(2) yes . . .
C3 C2 C7 118.89(17) yes . . .
C2 C3 C4 121.1(3) yes . . .
C3 C4 C5 119.7(3) yes . . .
C4 C5 C6 120.4(2) yes . . .
C5 C6 C7 120.2(3) yes . . .
C2 C7 C6 119.7(3) yes . . .
C2 C7 C8 117.25(16) yes . . .
C6 C7 C8 123.0(2) yes . . .
O2 C8 C7 112.57(16) yes . . .
O2 C8 C9 124.7(3) yes . . .
C7 C8 C9 122.7(3) yes . . .
C8 C9 C10 124.0(3) yes . . .
C1 C10 C9 115.87(16) yes . . .
C1 C10 C10 121.93(18) yes . . 7_566
C9 C10 C10 122.2(2) yes . . 7_566
O2 C11 C12 111.1(2) yes . . .
O2 C11 C13 105.42(18) yes . . .
C12 C11 C13 112.4(3) yes . . .
C2 C3 H3 119.450 no . . .
C4 C3 H3 119.456 no . . .
C3 C4 H4 120.151 no . . .
C5 C4 H4 120.136 no . . .
C4 C5 H5 119.798 no . . .
C6 C5 H5 119.806 no . . .
C5 C6 H6 119.919 no . . .
C7 C6 H6 119.909 no . . .
C8 C9 H9 118.014 no . . .
C10 C9 H9 118.018 no . . .
O2 C11 H11 109.278 no . . .
C12 C11 H11 109.278 no . . .
C13 C11 H11 109.270 no . . .
C11 C12 H12A 109.467 no . . .
C11 C12 H12B 109.461 no . . .
C11 C12 H12C 109.468 no . . .
H12A C12 H12B 109.476 no . . .
H12A C12 H12C 109.464 no . . .
H12B C12 H12C 109.491 no . . .
C11 C13 H13A 109.468 no . . .
C11 C13 H13B 109.478 no . . .
C11 C13 H13C 109.477 no . . .
H13A C13 H13B 109.466 no . . .
H13A C13 H13C 109.473 no . . .
H13B C13 H13C 109.465 no . . .

loop_
_geom_bond_atom_site_label_1
_geom_bond_atom_site_label_2
_geom_bond_distance
_geom_bond_publ_flag
_geom_bond_site_symmetry_1
_geom_bond_site_symmetry_2
O1 C1 1.227(3) yes . .
O2 C8 1.368(3) yes . .
O2 C11 1.443(4) yes . .
C1 C2 1.482(3) yes . .
C1 C10 1.504(4) yes . .
C2 C3 1.394(4) yes . .
C2 C7 1.400(4) yes . .
C3 C4 1.373(3) yes . .
C4 C5 1.386(4) yes . .
C5 C6 1.378(4) yes . .
C6 C7 1.393(3) yes . .
C7 C8 1.456(4) yes . .
C8 C9 1.348(3) yes . .
C9 C10 1.433(3) yes . .
C10 C10 1.409(3) yes . 7_566
C11 C12 1.505(4) yes . .
C11 C13 1.514(3) yes . .
C3 H3 0.930 no . .
C4 H4 0.930 no . .
C5 H5 0.930 no . .
C6 H6 0.930 no . .
C9 H9 0.930 no . .
C11 H11 0.980 no . .
C12 H12A 0.960 no . .
C12 H12B 0.960 no . .
C12 H12C 0.960 no . .
C13 H13A 0.960 no . .
C13 H13B 0.960 no . .
C13 H13C 0.960 no . .

loop_
_geom_contact_atom_site_label_1
_geom_contact_atom_site_label_2
_geom_contact_distance
_geom_contact_publ_flag
_geom_contact_site_symmetry_1
_geom_contact_site_symmetry_2
O1 C3 2.741(3) no . .
O1 C9 2.732(3) no . 7_566
O1 C10 2.936(3) no . 7_566
O2 C6 2.742(3) no . .
C1 C8 2.852(4) no . .
C1 C9 2.969(3) no . 7_566
C2 C5 2.780(3) no . .
C2 C9 2.829(4) no . .
C3 C6 2.765(4) no . .
C4 C7 2.780(4) no . .
C7 C10 2.937(3) no . .
C8 C12 3.180(4) no . .
C9 C11 2.847(4) no . .
C9 C12 3.304(4) no . .
O1 C4 3.335(4) no . 6_545
O1 C9 3.576(3) no . 7_576
C1 C3 3.559(4) no . 1_545
C1 C10 3.571(3) no . 7_576
C2 C4 3.578(4) no . 1_545
C2 C10 3.555(3) no . 1_565
C3 C1 3.559(4) no . 1_565
C4 O1 3.335(4) no . 6_555
C4 C2 3.578(4) no . 1_565
C5 C7 3.569(4) no . 1_565
C6 C8 3.538(3) no . 1_565
C7 C5 3.569(4) no . 1_545
C7 C9 3.546(3) no . 1_565
C8 C6 3.538(3) no . 1_545
C9 O1 3.576(3) no . 7_576
C9 C7 3.546(3) no . 1_545
C10 C1 3.571(3) no . 7_576
C10 C2 3.555(3) no . 1_545
O1 H3 2.4362 no . .
O1 H9 2.0355 no . 7_566
O1 H11 3.4723 no . 7_566
O1 H12B 3.3429 no . 7_566
O2 H6 2.4303 no . .
O2 H9 2.5817 no . .
O2 H12A 2.6663 no . .
O2 H12B 2.5903 no . .
O2 H12C 3.2479 no . .
O2 H13A 3.1909 no . .
O2 H13B 2.5039 no . .
O2 H13C 2.5615 no . .
C1 H3 2.6172 no . .
C1 H9 3.3332 no . .
C1 H9 2.6140 no . 7_566
C2 H4 3.2474 no . .
C2 H6 3.2554 no . .
C3 H5 3.2243 no . .
C4 H6 3.2370 no . .
C5 H3 3.2243 no . .
C6 H4 3.2372 no . .
C7 H3 3.2457 no . .
C7 H5 3.2406 no . .
C7 H9 3.2867 no . .
C8 H6 2.6824 no . .
C8 H11 2.5307 no . .
C8 H12A 3.5868 no . .
C8 H12B 2.9248 no . .
C9 H11 2.5786 no . .
C9 H12B 2.7882 no . .
C10 H9 2.6470 no . 7_566
C11 H9 2.5178 no . .
C12 H9 2.7773 no . .
C12 H13A 2.7203 no . .
C12 H13B 3.3274 no . .
C12 H13C 2.6825 no . .
C13 H12A 2.6472 no . .
C13 H12B 3.3261 no . .
C13 H12C 2.7540 no . .
H3 H4 2.2979 no . .
H4 H5 2.3155 no . .
H5 H6 2.3046 no . .
H9 H11 2.1034 no . .
H9 H12A 3.5707 no . .
H9 H12B 2.2568 no . .
H9 H12C 3.2222 no . .
H11 H12A 2.8208 no . .
H11 H12B 2.3688 no . .
H11 H12C 2.3035 no . .
H11 H13A 2.3371 no . .
H11 H13B 2.3499 no . .
H11 H13C 2.8291 no . .
H12A H13A 2.9318 no . .
H12A H13B 3.5196 no . .
H12A H13C 2.4637 no . .
H12B H13C 3.5263 no . .
H12C H13A 2.6192 no . .
H12C H13C 3.0353 no . .
O1 H3 3.5499 no . 1_545
O1 H3 3.2887 no . 6_545
O1 H4 2.5763 no . 6_545
O1 H9 3.5998 no . 7_576
O1 H12B 3.0100 no . 7_576
O2 H6 3.5558 no . 1_545
O2 H11 2.8325 no . 1_565
C3 H3 3.3673 no . 6_545
C3 H3 3.2851 no . 6_555
C3 H4 3.5968 no . 1_545
C3 H4 3.5965 no . 6_545
C4 H3 3.2591 no . 6_555
C4 H12B 3.4099 no . 4_584
C4 H12C 3.2149 no . 4_574
C5 H12A 3.5516 no . 4_584
C5 H12C 3.1902 no . 4_574
C5 H13A 3.4012 no . 2_565
C5 H13B 3.5167 no . 2_565
C6 H13B 3.5208 no . 2_565
C6 H13C 3.4913 no . 2_555
C8 H6 3.5812 no . 1_545
C8 H9 3.5913 no . 1_565
C8 H11 3.4000 no . 1_565
C11 H11 3.4499 no . 1_565
C11 H12A 3.1597 no . 1_545
C12 H4 3.1583 no . 4_585
C12 H5 3.2672 no . 4_585
C12 H11 3.0839 no . 1_565
C12 H12A 3.5193 no . 1_545
C13 H5 2.9817 no . 2_545
C13 H12A 3.3922 no . 1_545
C13 H13C 3.4711 no . 1_545
H3 O1 3.5499 no . 1_565
H3 O1 3.2887 no . 6_555
H3 C3 3.2851 no . 6_545
H3 C3 3.3673 no . 6_555
H3 C4 3.2591 no . 6_545
H3 H3 2.7580 no . 6_545
H3 H3 2.7580 no . 6_555
H3 H4 2.7186 no . 6_545
H4 O1 2.5763 no . 6_555
H4 C3 3.5968 no . 1_565
H4 C3 3.5965 no . 6_555
H4 C12 3.1583 no . 4_584
H4 H3 2.7186 no . 6_555
H4 H12A 3.0954 no . 4_584
H4 H12B 3.5154 no . 4_574
H4 H12B 2.5942 no . 4_584
H4 H12C 3.1436 no . 4_574
H4 H12C 3.3028 no . 4_584
H5 C12 3.2672 no . 4_584
H5 C13 2.9817 no . 2_565
H5 H12A 2.8932 no . 4_584
H5 H12B 3.3789 no . 4_584
H5 H12C 3.1093 no . 4_574
H5 H12C 3.0073 no . 4_584
H5 H13A 2.5654 no . 2_565
H5 H13B 2.8805 no . 2_565
H5 H13C 3.4680 no . 2_555
H5 H13C 3.0074 no . 2_565
H6 O2 3.5558 no . 1_565
H6 C8 3.5812 no . 1_565
H6 H11 3.3121 no . 1_565
H6 H13A 3.5493 no . 2_565
H6 H13B 3.1624 no . 1_565
H6 H13B 2.8908 no . 2_565
H6 H13C 3.1132 no . 2_555
H9 O1 3.5998 no . 7_576
H9 C8 3.5913 no . 1_545
H9 H12B 3.5635 no . 1_545
H11 O2 2.8325 no . 1_545
H11 C8 3.4000 no . 1_545
H11 C11 3.4499 no . 1_545
H11 C12 3.0839 no . 1_545
H11 H6 3.3121 no . 1_545
H11 H12A 2.4891 no . 1_545
H11 H12B 3.0553 no . 1_545
H11 H13C 3.5875 no . 1_545
H12A C5 3.5516 no . 4_585
H12A C11 3.1597 no . 1_565
H12A C12 3.5193 no . 1_565
H12A C13 3.3922 no . 1_565
H12A H4 3.0954 no . 4_585
H12A H5 2.8932 no . 4_585
H12A H11 2.4891 no . 1_565
H12A H12C 2.9756 no . 1_565
H12A H13A 2.8501 no . 1_565
H12A H13A 3.1946 no . 3_576
H12B O1 3.0100 no . 7_576
H12B C4 3.4099 no . 4_585
H12B H4 3.5154 no . 4_575
H12B H4 2.5942 no . 4_585
H12B H5 3.3789 no . 4_585
H12B H9 3.5635 no . 1_565
H12B H11 3.0553 no . 1_565
H12C C4 3.2149 no . 4_575
H12C C5 3.1902 no . 4_575
H12C H4 3.1436 no . 4_575
H12C H4 3.3028 no . 4_585
H12C H5 3.1093 no . 4_575
H12C H5 3.0073 no . 4_585
H12C H12A 2.9756 no . 1_545
H12C H13A 3.4411 no . 3_576
H12C H13C 3.3184 no . 3_576
H13A C5 3.4012 no . 2_545
H13A H5 2.5654 no . 2_545
H13A H6 3.5493 no . 2_545
H13A H12A 2.8501 no . 1_545
H13A H12A 3.1946 no . 3_576
H13A H12C 3.4411 no . 3_576
H13A H13C 2.9347 no . 1_545
H13B C5 3.5167 no . 2_545
H13B C6 3.5208 no . 2_545
H13B H5 2.8805 no . 2_545
H13B H6 3.1624 no . 1_545
H13B H6 2.8908 no . 2_545
H13B H13B 3.0939 no . 2_555
H13B H13C 3.2095 no . 1_545
H13C C6 3.4913 no . 2_555
H13C C13 3.4711 no . 1_565
H13C H5 3.0074 no . 2_545
H13C H5 3.4680 no . 2_555
H13C H6 3.1132 no . 2_555
H13C H11 3.5875 no . 1_565
H13C H12C 3.3184 no . 3_576
H13C H13A 2.9347 no . 1_565
H13C H13B 3.2095 no . 1_565

loop_
_geom_torsion_atom_site_label_1
_geom_torsion_atom_site_label_2
_geom_torsion_atom_site_label_3
_geom_torsion_atom_site_label_4
_geom_torsion
_geom_torsion_publ_flag
_geom_torsion_site_symmetry_1
_geom_torsion_site_symmetry_2
_geom_torsion_site_symmetry_3
_geom_torsion_site_symmetry_4
C8 O2 C11 C12 84.8(3) no . . . .
C8 O2 C11 C13 -153.19(16) no . . . .
C11 O2 C8 C7 170.44(16) no . . . .
C11 O2 C8 C9 -9.1(3) no . . . .
O1 C1 C2 C3 0.4(3) no . . . .
O1 C1 C2 C7 179.86(18) no . . . .
O1 C1 C10 C9 -179.45(19) no . . . .
O1 C1 C10 C10 0.3(4) no . . . 7_566
C2 C1 C10 C9 0.5(3) no . . . .
C2 C1 C10 C10 -179.81(17) no . . . 7_566
C10 C1 C2 C3 -179.50(16) no . . . .
C10 C1 C2 C7 -0.1(3) no . . . .
C1 C2 C3 C4 179.39(17) no . . . .
C1 C2 C7 C6 -179.70(17) no . . . .
C1 C2 C7 C8 -1.0(3) no . . . .
C3 C2 C7 C6 -0.3(3) no . . . .
C3 C2 C7 C8 178.48(17) no . . . .
C7 C2 C3 C4 -0.1(3) no . . . .
C2 C3 C4 C5 0.6(4) no . . . .
C3 C4 C5 C6 -0.8(4) no . . . .
C4 C5 C6 C7 0.5(4) no . . . .
C5 C6 C7 C2 0.1(3) no . . . .
C5 C6 C7 C8 -178.61(18) no . . . .
C2 C7 C8 O2 -177.92(17) no . . . .
C2 C7 C8 C9 1.7(3) no . . . .
C6 C7 C8 O2 0.8(3) no . . . .
C6 C7 C8 C9 -179.63(18) no . . . .
O2 C8 C9 C10 178.23(17) no . . . .
C7 C8 C9 C10 -1.3(4) no . . . .
C8 C9 C10 C1 0.2(3) no . . . .
C8 C9 C10 C10 -179.52(18) no . . . 7_566
C1 C10 C10 C1 -180(268436) no . . 7_566 7_566
C1 C10 C10 C9 0.3(3) no . . 7_566 7_566
C9 C10 C10 C1 -0.3(3) no . . 7_566 7_566
C9 C10 C10 C9 180(263367) no . . 7_566 7_566
